data_2102603
loop_
_publ_author_name
'Harada, Jun'
'Harakawa, Mayuko'
'Ogawa, Keiichiro'

_publ_section_title
;
 Conformational change of <i>N</i>-benzylideneanilines in crystals
;
_journal_issue 5
_journal_name_full 'Acta Crystallographica Section B'
_journal_page_first 589
_journal_page_last 597
_journal_paper_doi 10.1107/S0108768104016623
_journal_volume 60
_journal_year 2004
_chemical_formula_sum 'C14 H12 Cl N'
_chemical_formula_weight 229.70
_chemical_melting_point 394.25
_chemical_name_systematic
;
N-(4-chlorobenzylidene)-4-methylaniline
;
_space_group_IT_number 14
_symmetry_cell_setting monoclinic
_symmetry_space_group_name_Hall '-P 2yab'
_symmetry_space_group_name_H-M 'P 1 21/a 1'
_atom_sites_solution_hydrogens geom
_atom_sites_solution_primary direct
_audit_creation_method SHELXL-97
_cell_angle_alpha 90.00
_cell_angle_beta 99.385(2)
_cell_angle_gamma 90.00
_cell_formula_units_Z 2
_cell_length_a 5.8827(6)
_cell_length_b 7.1953(7)
_cell_length_c 13.6919(14)
_cell_measurement_reflns_used 5419
_cell_measurement_temperature 90
_cell_measurement_theta_max 30.0
_cell_measurement_theta_min 2.8
_cell_volume 571.79(10)
_computing_cell_refinement 'SAINT (Bruker, 1998)'
_computing_data_collection 'SMART (Bruker, 1998)'
_computing_data_reduction SAINT
_computing_molecular_graphics 'SHELXTL (Bruker, 2000)'
_computing_publication_material SHELXTL
_computing_structure_refinement 'SHELXL-97 (Sheldrick, 1997)'
_computing_structure_solution 'SHELXS-97 (Sheldrick, 1990)'
_diffrn_ambient_temperature 90
_diffrn_detector_area_resol_mean 8.192
_diffrn_measured_fraction_theta_full 0.999
_diffrn_measured_fraction_theta_max 0.999
_diffrn_measurement_device_type 'Bruker SMART 1000 CCD diffractometer'
_diffrn_measurement_method \w_scan
_diffrn_radiation_monochromator graphite
_diffrn_radiation_source 'fine-focus sealed tube'
_diffrn_radiation_type MoK\a
_diffrn_radiation_wavelength 0.71073
_diffrn_reflns_av_R_equivalents 0.0174
_diffrn_reflns_av_sigmaI/netI 0.0132
_diffrn_reflns_limit_h_max 8
_diffrn_reflns_limit_h_min -8
_diffrn_reflns_limit_k_max 10
_diffrn_reflns_limit_k_min -10
_diffrn_reflns_limit_l_max 19
_diffrn_reflns_limit_l_min -19
_diffrn_reflns_number 8393
_diffrn_reflns_theta_full 30.01
_diffrn_reflns_theta_max 30.01
_diffrn_reflns_theta_min 1.51
_diffrn_standards_decay_% 0
_exptl_absorpt_coefficient_mu 0.303
_exptl_absorpt_correction_T_max 0.9475
_exptl_absorpt_correction_T_min 0.8682
_exptl_absorpt_correction_type multi-scan
_exptl_absorpt_process_details 'SADABS (Sheldrick, 2002)'
_exptl_crystal_colour colourless
_exptl_crystal_density_diffrn 1.334
_exptl_crystal_density_method 'not measured'
_exptl_crystal_description block
_exptl_crystal_F_000 240
_exptl_crystal_size_max 0.48
_exptl_crystal_size_mid 0.34
_exptl_crystal_size_min 0.18
_refine_diff_density_max 0.677
_refine_diff_density_min -0.650
_refine_ls_extinction_coef 0.106(10)
_refine_ls_extinction_expression Fc^*^=kFc[1+0.001xFc^2^\l^3^/sin(2\q)]^-1/4^
_refine_ls_extinction_method SHELXL
_refine_ls_goodness_of_fit_ref 0.602
_refine_ls_hydrogen_treatment constr
_refine_ls_matrix_type full
_refine_ls_number_parameters 72
_refine_ls_number_reflns 1668
_refine_ls_number_restraints 0
_refine_ls_restrained_S_all 0.602
_refine_ls_R_factor_all 0.0628
_refine_ls_R_factor_gt 0.0591
_refine_ls_shift/su_max 0.000
_refine_ls_shift/su_mean 0.000
_refine_ls_structure_factor_coef Fsqd
_refine_ls_weighting_details 'calc w=1/[\s^2^(Fo^2^)+(0.0866P)^2^+1.6982P] where P=(Fo^2^+2Fc^2^)/3'
_refine_ls_weighting_scheme calc
_refine_ls_wR_factor_gt 0.1378
_refine_ls_wR_factor_ref 0.1414
_reflns_number_gt 1536
_reflns_number_total 1668
_reflns_threshold_expression >2sigma(I)
_cod_data_source_file bk5008.cif
_cod_data_source_block 2_90K
_cod_depositor_comments
;
The following automatic conversions were performed:

'_chemical_melting_point' value '121.1_C' was changed to '394.25' -
it was converted from degrees Celsius(C) to Kelvins(K).

Automatic conversion script
Id: cif_fix_values 1646 2011-03-28 12:23:43Z adriana 

The following automatic conversions were performed:

'_chemical_melting_point' value '121.1_C' was changed to '394.25' -
it was converted from degrees Celsius(C) to Kelvins(K).

Automatic conversion script
Id: cif_fix_values 1715 2011-07-08 13:25:40Z adriana 
;
_cod_original_sg_symbol_H-M P_1_21/a_1
_cod_database_code 2102603

loop_
_symmetry_equiv_pos_as_xyz
'x, y, z'
'-x+1/2, y+1/2, -z'
'-x, -y, -z'
'x-1/2, -y-1/2, z'

loop_
_atom_site_label
_atom_site_fract_x
_atom_site_fract_y
_atom_site_fract_z
_atom_site_U_iso_or_equiv
_atom_site_adp_type
_atom_site_calc_flag
_atom_site_refinement_flags
_atom_site_occupancy
_atom_site_disorder_assembly
_atom_site_disorder_group
_atom_site_type_symbol
N1A 0.5356(3) 1.0467(2) 0.03858(11) 0.0210(3) Uani d P 0.41 . 1 N
C1A 0.4344(2) 1.02318(17) 0.12856(7) 0.0192(3) Uani d PG 0.41 A 1 C
C2A 0.56208(16) 1.08579(19) 0.21685(10) 0.0220(4) Uani d PG 0.41 A 1 C
H2A 0.7066 1.1446 0.2168 0.026 Uiso calc PR 0.82 A 1 H
C3A 0.4782(2) 1.0624(2) 0.30526(7) 0.0239(4) Uani d PG 0.41 A 1 C
H3A 0.5654 1.1052 0.3656 0.029 Uiso calc PR 0.82 A 1 H
C4A 0.2667(2) 0.9763(2) 0.30539(6) 0.0206(4) Uani d PG 0.41 A 1 C
C5A 0.13905(17) 0.9137(2) 0.21710(9) 0.0204(4) Uani d PG 0.41 A 1 C
H5A -0.0055 0.8549 0.2172 0.024 Uiso calc PR 0.82 A 1 H
C6A 0.2229(2) 0.9371(2) 0.12868(6) 0.0209(4) Uani d PG 0.41 A 1 C
H6A 0.1357 0.8944 0.0683 0.025 Uiso calc PR 0.82 A 1 H
C8A 0.1744(4) 0.9506(4) 0.40271(9) 0.0325(2) Uani d PG 0.41 A 1 C
H81A 0.2237 1.0553 0.4469 0.049 Uiso calc PR 0.41 A 1 H
H82A 0.2346 0.8345 0.4343 0.049 Uiso calc PR 0.41 A 1 H
H83A 0.0057 0.9455 0.3893 0.049 Uiso calc PR 0.41 A 1 H
N1B 0.4013(11) 0.9932(9) 0.0121(5) 0.0179(7) Uiso d P 0.09 . 2 N
C1B 0.3632(10) 0.9937(9) 0.1145(3) 0.0179(7) Uiso d PG 0.09 B 2 C
C2B 0.5360(8) 1.0578(10) 0.1883(4) 0.0179(7) Uiso d PG 0.09 B 2 C
H2B 0.6752 1.1054 0.1715 0.022 Uiso calc PR 0.18 B 2 H
C3B 0.5051(9) 1.0524(10) 0.2868(4) 0.0179(7) Uiso d PG 0.09 B 2 C
H3B 0.6231 1.0963 0.3372 0.022 Uiso calc PR 0.18 B 2 H
C4B 0.3014(10) 0.9829(10) 0.3114(3) 0.0179(7) Uiso d PG 0.09 B 2 C
C5B 0.1286(9) 0.9188(11) 0.2376(4) 0.0179(7) Uiso d PG 0.09 B 2 C
H5B -0.0106 0.8713 0.2545 0.022 Uiso calc PR 0.18 B 2 H
C6B 0.1595(9) 0.9242(10) 0.1392(4) 0.0179(7) Uiso d PG 0.09 B 2 C
H6B 0.0414 0.8804 0.0887 0.022 Uiso calc PR 0.18 B 2 H
C8B 0.2673(17) 0.9770(16) 0.4198(4) 0.0179(7) Uiso d PG 0.09 B 2 C
H81B 0.4002 0.9162 0.4596 0.027 Uiso calc PR 0.09 B 2 H
H82B 0.1270 0.9070 0.4253 0.027 Uiso calc PR 0.09 B 2 H
H83B 0.2530 1.1040 0.4440 0.027 Uiso calc PR 0.09 B 2 H
C1C 0.4344(2) 1.02318(17) 0.12856(7) 0.0192(3) Uani d P 0.41 C 3 C
C2C 0.56208(16) 1.08579(19) 0.21685(10) 0.0220(4) Uani d P 0.41 C 3 C
C3C 0.4782(2) 1.0624(2) 0.30526(7) 0.0239(4) Uani d P 0.41 C 3 C
C4C 0.2667(2) 0.9763(2) 0.30539(6) 0.0206(4) Uani d P 0.41 C 3 C
Cl1C 0.16(3) 0.95(3) 0.416(13) 0.0325(2) Uani calc PR 0.41 C 3 Cl
C5C 0.13905(17) 0.9137(2) 0.21710(9) 0.0204(4) Uani d P 0.41 C 3 C
C6C 0.2229(2) 0.9371(2) 0.12868(6) 0.0209(4) Uani d P 0.41 C 3 C
C7C 0.5356(3) 1.0467(2) 0.03858(11) 0.0210(3) Uani d P 0.41 . 3 C
H7C 0.6569 1.1337 0.0381 0.025 Uiso calc PR 0.41 . 3 H
C1D 0.3632(10) 0.9937(9) 0.1145(3) 0.0179(7) Uiso d P 0.09 D 4 C
C2D 0.5360(8) 1.0578(10) 0.1883(4) 0.0179(7) Uiso d P 0.09 D 4 C
C3D 0.5051(9) 1.0524(10) 0.2868(4) 0.0179(7) Uiso d P 0.09 D 4 C
C4D 0.3014(10) 0.9829(10) 0.3114(3) 0.0179(7) Uiso d P 0.09 D 4 C
Cl1D 0.26(3) 0.98(3) 0.435(13) 0.0560(10) Uiso calc PR 0.09 D 4 Cl
C5D 0.1286(9) 0.9188(11) 0.2376(4) 0.0179(7) Uiso d P 0.09 D 4 C
C6D 0.1595(9) 0.9242(10) 0.1392(4) 0.0179(7) Uiso d P 0.09 D 4 C
C7D 0.4013(11) 0.9932(9) 0.0121(5) 0.0179(7) Uiso d P 0.09 . 4 C
H7D 0.2716 0.9821 -0.0389 0.022 Uiso calc PR 0.09 . 4 H

loop_
_atom_site_aniso_label
_atom_site_aniso_U_11
_atom_site_aniso_U_22
_atom_site_aniso_U_33
_atom_site_aniso_U_12
_atom_site_aniso_U_13
_atom_site_aniso_U_23
N1A 0.0221(7) 0.0201(7) 0.0221(7) -0.0029(5) 0.0079(5) -0.0010(5)
C1A 0.0189(7) 0.0168(7) 0.0234(8) -0.0005(6) 0.0082(6) -0.0007(6)
C2A 0.0178(7) 0.0221(8) 0.0264(9) -0.0031(6) 0.0049(6) -0.0036(7)
C3A 0.0221(8) 0.0290(9) 0.0206(8) -0.0022(7) 0.0036(6) -0.0039(7)
C4A 0.0201(8) 0.0244(8) 0.0187(7) -0.0009(6) 0.0067(6) -0.0021(6)
C5A 0.0183(7) 0.0235(8) 0.0199(8) -0.0021(6) 0.0052(6) -0.0034(7)
C6A 0.0215(8) 0.0228(8) 0.0193(7) -0.0040(7) 0.0061(6) -0.0032(6)
C8A 0.0413(5) 0.0412(5) 0.0172(4) -0.0008(3) 0.0111(3) -0.0015(3)
C1C 0.0189(7) 0.0168(7) 0.0234(8) -0.0005(6) 0.0082(6) -0.0007(6)
C2C 0.0178(7) 0.0221(8) 0.0264(9) -0.0031(6) 0.0049(6) -0.0036(7)
C3C 0.0221(8) 0.0290(9) 0.0206(8) -0.0022(7) 0.0036(6) -0.0039(7)
C4C 0.0201(8) 0.0244(8) 0.0187(7) -0.0009(6) 0.0067(6) -0.0021(6)
Cl1C 0.0413(5) 0.0412(5) 0.0172(4) -0.0008(3) 0.0111(3) -0.0015(3)
C5C 0.0183(7) 0.0235(8) 0.0199(8) -0.0021(6) 0.0052(6) -0.0034(7)
C6C 0.0215(8) 0.0228(8) 0.0193(7) -0.0040(7) 0.0061(6) -0.0032(6)
C7C 0.0221(7) 0.0201(7) 0.0221(7) -0.0029(5) 0.0079(5) -0.0010(5)

loop_
_atom_type_symbol
_atom_type_description
_atom_type_scat_dispersion_real
_atom_type_scat_dispersion_imag
_atom_type_scat_source
C C 0.0033 0.0016 'International Tables Vol C Tables 4.2.6.8 and 6.1.1.4'
H H 0.0000 0.0000 'International Tables Vol C Tables 4.2.6.8 and 6.1.1.4'
N N 0.0061 0.0033 'International Tables Vol C Tables 4.2.6.8 and 6.1.1.4'
Cl Cl 0.1484 0.1585 'International Tables Vol C Tables 4.2.6.8 and 6.1.1.4'

loop_
_geom_angle_atom_site_label_1
_geom_angle_atom_site_label_2
_geom_angle_atom_site_label_3
_geom_angle_site_symmetry_1
_geom_angle
N1A N1A C1A 3_675 121.13(18)
C2A C1A C6A . 120.0
C2A C1A N1A . 117.30(10)
C6A C1A N1A . 122.68(10)
C3A C2A C1A . 120.0
C2A C3A C4A . 120.0
C5A C4A C3A . 120.0
C5A C4A C8A . 120.0
C3A C4A C8A . 120.0
C4A C5A C6A . 120.0
C5A C6A C1A . 120.0
N1B N1B C1B 3_675 123.1(8)
C2B C1B C6B . 120.0
C2B C1B N1B . 119.5(4)
C6B C1B N1B . 120.5(4)
C1B C2B C3B . 120.0
C4B C3B C2B . 120.0
C3B C4B C5B . 120.0
C3B C4B C8B . 120.0
C5B C4B C8B . 120.0
C6B C5B C4B . 120.0
C5B C6B C1B . 120.0

loop_
_geom_bond_atom_site_label_1
_geom_bond_atom_site_label_2
_geom_bond_site_symmetry_2
_geom_bond_distance
N1A N1A 3_675 1.265(3)
N1A C1A . 1.4628(16)
C1A C2A . 1.3900
C1A C6A . 1.3900
C2A C3A . 1.3900
C3A C4A . 1.3900
C4A C5A . 1.3900
C4A C8A . 1.5300
C5A C6A . 1.3900
N1B N1B 3_675 1.262(13)
N1B C1B . 1.456(8)
C1B C2B . 1.3900
C1B C6B . 1.3900
C2B C3B . 1.3900
C3B C4B . 1.3900
C4B C5B . 1.3900
C4B C8B . 1.5300
C5B C6B . 1.3900

loop_
_geom_torsion_atom_site_label_1
_geom_torsion_atom_site_label_2
_geom_torsion_atom_site_label_3
_geom_torsion_atom_site_label_4
_geom_torsion_site_symmetry_1
_geom_torsion
N1A N1A C1A C2A 3_675 161.21(18)
N1A N1A C1A C6A 3_675 -16.8(3)
C6A C1A C2A C3A . 0.0
N1A C1A C2A C3A . -178.11(12)
C1A C2A C3A C4A . 0.0
C2A C3A C4A C5A . 0.0
C2A C3A C4A C8A . 180.0
C3A C4A C5A C6A . 0.0
C8A C4A C5A C6A . 180.0
C4A C5A C6A C1A . 0.0
C2A C1A C6A C5A . 0.0
N1A C1A C6A C5A . 178.01(12)
N1B N1B C1B C2B 3_675 16.9(11)
N1B N1B C1B C6B 3_675 -160.6(8)
C6B C1B C2B C3B . 0.0
N1B C1B C2B C3B . -177.6(5)
C1B C2B C3B C4B . 0.0
C2B C3B C4B C5B . 0.0
C2B C3B C4B C8B . 180.0
C3B C4B C5B C6B . 0.0
C8B C4B C5B C6B . 180.0
C4B C5B C6B C1B . 0.0
C2B C1B C6B C5B . 0.0
N1B C1B C6B C5B . 177.5(5)
